data_7057048
loop_
_publ_author_name
'Tarai, Arup'
'Baruah, Jubaraj B.'

_publ_section_title
;
 Different self-assemblies and absorption--emission properties of the
 picrate salts of aromatic amine or heterocycle linked oximes
;
_journal_issue 6
_journal_name_full 'New Journal of Chemistry'
_journal_page_first 4757
_journal_paper_doi 10.1039/C7NJ04349J
_journal_volume 42
_journal_year 2018
_chemical_formula_moiety 'C6 H2 N3 O7, C6 H7 N2 O'
_chemical_formula_sum 'C12 H9 N5 O8'
_chemical_formula_weight 351.24
_space_group_crystal_system triclinic
_space_group_IT_number 2
_space_group_name_Hall '-P 1'
_space_group_name_H-M_alt 'P -1'
_symmetry_space_group_name_Hall '-P 1'
_symmetry_space_group_name_H-M 'P -1'
_atom_sites_solution_hydrogens mixed
_audit_creation_method SHELXL-2014/7
_audit_update_record
;
2017-01-22 deposited with the CCDC.
2018-02-21 downloaded from the CCDC.
;
_cell_angle_alpha 80.380(12)
_cell_angle_beta 82.576(10)
_cell_angle_gamma 86.434(12)
_cell_formula_units_Z 2
_cell_length_a 3.8305(4)
_cell_length_b 13.112(2)
_cell_length_c 14.5122(18)
_cell_measurement_reflns_used 1233
_cell_measurement_temperature 296(2)
_cell_measurement_theta_max 25.79
_cell_measurement_theta_min 3.47
_cell_volume 711.99(16)
_computing_structure_refinement 'SHELXL-2014/7 (Sheldrick, 2014)'
_diffrn_ambient_temperature 296(2)
_diffrn_measured_fraction_theta_full 0.960
_diffrn_measured_fraction_theta_max 0.960
_diffrn_measurement_device_type 'CCD area detector'
_diffrn_measurement_method 'phi and omega scans'
_diffrn_radiation_type MoK\a
_diffrn_radiation_wavelength 0.71073
_diffrn_reflns_av_R_equivalents 0.0312
_diffrn_reflns_av_unetI/netI 0.0579
_diffrn_reflns_Laue_measured_fraction_full 0.960
_diffrn_reflns_Laue_measured_fraction_max 0.960
_diffrn_reflns_limit_h_max 4
_diffrn_reflns_limit_h_min -4
_diffrn_reflns_limit_k_max 13
_diffrn_reflns_limit_k_min -15
_diffrn_reflns_limit_l_max 17
_diffrn_reflns_limit_l_min -16
_diffrn_reflns_number 4167
_diffrn_reflns_point_group_measured_fraction_full 0.960
_diffrn_reflns_point_group_measured_fraction_max 0.960
_diffrn_reflns_theta_full 25.049
_diffrn_reflns_theta_max 25.049
_diffrn_reflns_theta_min 3.043
_exptl_absorpt_coefficient_mu 0.141
_exptl_absorpt_correction_T_max 0.985
_exptl_absorpt_correction_T_min 0.960
_exptl_absorpt_correction_type multi-scan
_exptl_absorpt_process_details multi-scan
_exptl_crystal_colour Yellow
_exptl_crystal_density_diffrn 1.638
_exptl_crystal_description Block
_exptl_crystal_F_000 360
_exptl_crystal_size_max 0.33
_exptl_crystal_size_mid 0.24
_exptl_crystal_size_min 0.11
_refine_diff_density_max 0.304
_refine_diff_density_min -0.289
_refine_diff_density_rms 0.068
_refine_ls_extinction_method none
_refine_ls_goodness_of_fit_ref 1.066
_refine_ls_hydrogen_treatment mixed
_refine_ls_matrix_type full
_refine_ls_number_parameters 231
_refine_ls_number_reflns 2443
_refine_ls_number_restraints 1
_refine_ls_restrained_S_all 1.066
_refine_ls_R_factor_all 0.1148
_refine_ls_R_factor_gt 0.0882
_refine_ls_shift/su_max 0.000
_refine_ls_shift/su_mean 0.000
_refine_ls_structure_factor_coef Fsqd
_refine_ls_weighting_details 'w=1/[\s^2^(Fo^2^)+(0.0010P)^2^+2.5000P] where P=(Fo^2^+2Fc^2^)/3'
_refine_ls_weighting_scheme calc
_refine_ls_wR_factor_gt 0.1540
_refine_ls_wR_factor_ref 0.1678
_reflns_Friedel_coverage 0.000
_reflns_number_gt 1720
_reflns_number_total 2443
_reflns_threshold_expression 'I > 2\s(I)'
_cod_data_source_file c7nj04349j2.cif
_cod_data_source_block py-pa
_cod_depositor_comments 'Adding full bibliography for 7057046--7057050.cif.'
_cod_original_cell_volume 711.98(17)
_cod_database_code 7057048
_shelx_shelxl_version_number 2014/7
_shelx_space_group_comment
;
The symmetry employed for this shelxl refinement is uniquely defined
by the following loop, which should always be used as a source of
symmetry information in preference to the above space-group names.
They are only intended as comments.
;

loop_
_space_group_symop_operation_xyz
'x, y, z'
'-x, -y, -z'

loop_
_atom_site_label
_atom_site_type_symbol
_atom_site_fract_x
_atom_site_fract_y
_atom_site_fract_z
_atom_site_U_iso_or_equiv
_atom_site_adp_type
_atom_site_occupancy
_atom_site_site_symmetry_order
_atom_site_calc_flag
_atom_site_refinement_flags_posn
_atom_site_refinement_flags_adp
O8 O 0.7459(11) 0.5815(3) 0.7569(3) 0.0607(12) Uani 1 1 d . .
O4 O 0.6881(11) 1.0426(3) 0.5647(3) 0.0652(12) Uani 1 1 d . .
O3 O 1.1681(13) 0.5920(3) 0.5913(3) 0.0768(15) Uani 1 1 d . .
N4 N 0.5167(11) 1.0011(3) 0.6362(3) 0.0399(10) Uani 1 1 d . .
O1 O 0.2120(11) 1.0226(3) 0.0886(3) 0.0605(11) Uani 1 1 d . .
H1 H 0.2705 1.0592 0.0381 0.091 Uiso 1 1 calc R U
O2 O 0.9586(13) 0.6999(3) 0.4826(3) 0.0766(15) Uani 1 1 d . .
O5 O 0.3022(12) 1.0501(3) 0.6844(3) 0.0652(12) Uani 1 1 d . .
N3 N 0.9888(12) 0.6679(3) 0.5660(3) 0.0463(11) Uani 1 1 d . .
N2 N 0.7948(13) 0.5763(3) 0.2400(3) 0.0466(11) Uani 1 1 d D .
O6 O 0.1938(16) 0.7599(4) 0.9302(3) 0.112(2) Uani 1 1 d . .
N1 N 0.3968(11) 0.9276(3) 0.0920(3) 0.0439(11) Uani 1 1 d . .
O7 O 0.386(2) 0.6159(4) 0.9145(4) 0.155(4) Uani 1 1 d . .
N5 N 0.3488(13) 0.7042(4) 0.8828(3) 0.0505(12) Uani 1 1 d . .
C2 C 0.4902(12) 0.7662(4) 0.1929(3) 0.0348(11) Uani 1 1 d . .
C9 C 0.5664(12) 0.8914(3) 0.6674(3) 0.0334(10) Uani 1 1 d . .
C12 C 0.6886(13) 0.6746(4) 0.7292(3) 0.0376(11) Uani 1 1 d . .
C7 C 0.8075(12) 0.7271(3) 0.6350(3) 0.0348(11) Uani 1 1 d . .
C1 C 0.3253(13) 0.8713(4) 0.1719(3) 0.0401(12) Uani 1 1 d . .
H1A H 0.1672 0.8966 0.2178 0.048 Uiso 1 1 calc R U
C10 C 0.4340(12) 0.8478(4) 0.7572(3) 0.0381(11) Uani 1 1 d . .
H10 H 0.3069 0.8885 0.7977 0.046 Uiso 1 1 calc R U
C8 C 0.7485(12) 0.8318(4) 0.6048(3) 0.0363(11) Uani 1 1 d . .
H8 H 0.8294 0.8618 0.5436 0.044 Uiso 1 1 calc R U
C3 C 0.6646(13) 0.7144(4) 0.1243(4) 0.0419(12) Uani 1 1 d . .
H3 H 0.6784 0.7443 0.0612 0.050 Uiso 1 1 calc R U
C4 C 0.8163(14) 0.6193(4) 0.1500(4) 0.0490(13) Uani 1 1 d . .
H4 H 0.9362 0.5840 0.1042 0.059 Uiso 1 1 calc R U
C11 C 0.4920(13) 0.7435(4) 0.7864(3) 0.0365(11) Uani 1 1 d . .
C5 C 0.6285(16) 0.6241(4) 0.3081(4) 0.0499(14) Uani 1 1 d . .
H5 H 0.6199 0.5924 0.3706 0.060 Uiso 1 1 calc R U
C6 C 0.4708(14) 0.7196(4) 0.2862(4) 0.0462(13) Uani 1 1 d . .
H6 H 0.3515 0.7531 0.3334 0.055 Uiso 1 1 calc R U
H2 H 0.94(2) 0.523(5) 0.247(7) 0.18(5) Uiso 1 1 d D .

loop_
_atom_site_aniso_label
_atom_site_aniso_U_11
_atom_site_aniso_U_22
_atom_site_aniso_U_33
_atom_site_aniso_U_23
_atom_site_aniso_U_13
_atom_site_aniso_U_12
O8 0.070(3) 0.037(2) 0.063(3) 0.0082(18) 0.013(2) 0.0088(19)
O4 0.077(3) 0.042(2) 0.065(3) 0.0055(19) 0.018(2) -0.006(2)
O3 0.101(4) 0.052(3) 0.069(3) -0.009(2) 0.006(3) 0.033(3)
N4 0.042(2) 0.034(2) 0.044(2) -0.0077(19) -0.0040(19) 0.0000(19)
O1 0.073(3) 0.038(2) 0.062(3) 0.0038(18) 0.001(2) 0.016(2)
O2 0.121(4) 0.064(3) 0.037(2) -0.008(2) 0.008(2) 0.017(3)
O5 0.080(3) 0.040(2) 0.071(3) -0.015(2) 0.008(2) 0.016(2)
N3 0.054(3) 0.043(3) 0.040(3) -0.010(2) 0.004(2) 0.002(2)
N2 0.050(3) 0.030(2) 0.058(3) -0.004(2) -0.006(2) -0.003(2)
O6 0.158(5) 0.095(4) 0.051(3) 0.012(3) 0.052(3) 0.044(4)
N1 0.050(3) 0.030(2) 0.050(3) -0.0029(19) -0.005(2) 0.0058(19)
O7 0.301(10) 0.056(3) 0.072(4) 0.013(3) 0.077(5) 0.009(5)
N5 0.060(3) 0.053(3) 0.032(2) 0.003(2) 0.004(2) -0.001(2)
C2 0.030(2) 0.038(3) 0.036(3) -0.005(2) -0.002(2) -0.003(2)
C9 0.033(2) 0.028(2) 0.039(3) -0.0053(19) -0.003(2) -0.0020(19)
C12 0.039(3) 0.034(3) 0.040(3) -0.003(2) -0.006(2) -0.004(2)
C7 0.038(3) 0.031(2) 0.033(2) -0.0060(19) 0.002(2) 0.004(2)
C1 0.043(3) 0.035(3) 0.041(3) -0.006(2) 0.000(2) 0.003(2)
C10 0.034(3) 0.041(3) 0.040(3) -0.011(2) -0.005(2) -0.001(2)
C8 0.036(3) 0.036(3) 0.035(3) -0.003(2) 0.001(2) -0.004(2)
C3 0.047(3) 0.031(3) 0.046(3) -0.007(2) 0.001(2) 0.002(2)
C4 0.045(3) 0.041(3) 0.061(4) -0.017(3) -0.001(3) 0.005(2)
C11 0.042(3) 0.038(3) 0.028(2) -0.004(2) -0.001(2) -0.001(2)
C5 0.077(4) 0.033(3) 0.038(3) -0.002(2) -0.006(3) -0.003(3)
C6 0.057(3) 0.033(3) 0.044(3) -0.004(2) 0.007(2) -0.001(2)

loop_
_atom_type_symbol
_atom_type_description
_atom_type_scat_dispersion_real
_atom_type_scat_dispersion_imag
_atom_type_scat_source
C C 0.0033 0.0016 'International Tables Vol C Tables 4.2.6.8 and 6.1.1.4'
H H 0.0000 0.0000 'International Tables Vol C Tables 4.2.6.8 and 6.1.1.4'
N N 0.0061 0.0033 'International Tables Vol C Tables 4.2.6.8 and 6.1.1.4'
O O 0.0106 0.0060 'International Tables Vol C Tables 4.2.6.8 and 6.1.1.4'

loop_
_geom_angle_atom_site_label_1
_geom_angle_atom_site_label_2
_geom_angle_atom_site_label_3
_geom_angle
O4 N4 O5 122.0(4)
O4 N4 C9 119.9(4)
O5 N4 C9 118.0(4)
O3 N3 O2 122.8(4)
O3 N3 C7 119.8(4)
O2 N3 C7 117.4(4)
C4 N2 C5 121.9(5)
C1 N1 O1 110.7(4)
O6 N5 O7 118.8(5)
O6 N5 C11 120.3(5)
O7 N5 C11 120.9(5)
C3 C2 C6 119.3(5)
C3 C2 C1 123.0(4)
C6 C2 C1 117.7(4)
C10 C9 C8 121.5(4)
C10 C9 N4 120.2(4)
C8 C9 N4 118.3(4)
O8 C12 C11 123.8(4)
O8 C12 C7 124.0(5)
C11 C12 C7 112.2(4)
C8 C7 N3 116.6(4)
C8 C7 C12 123.9(4)
N3 C7 C12 119.5(4)
N1 C1 C2 121.0(4)
C11 C10 C9 119.2(4)
C7 C8 C9 118.8(4)
C4 C3 C2 119.1(5)
N2 C4 C3 120.5(5)
C10 C11 C12 124.4(4)
C10 C11 N5 115.7(4)
C12 C11 N5 119.9(4)
N2 C5 C6 120.0(5)
C5 C6 C2 119.2(5)

loop_
_geom_bond_atom_site_label_1
_geom_bond_atom_site_label_2
_geom_bond_distance
O8 C12 1.235(6)
O4 N4 1.218(5)
O3 N3 1.206(6)
N4 O5 1.230(5)
N4 C9 1.443(6)
O1 N1 1.391(5)
O2 N3 1.230(5)
N3 C7 1.450(6)
N2 C4 1.328(7)
N2 C5 1.330(7)
O6 N5 1.170(6)
N1 C1 1.274(6)
O7 N5 1.178(6)
N5 C11 1.456(6)
C2 C3 1.376(6)
C2 C6 1.384(7)
C2 C1 1.481(6)
C9 C10 1.378(6)
C9 C8 1.389(6)
C12 C11 1.441(7)
C12 C7 1.454(6)
C7 C8 1.383(6)
C10 C11 1.376(7)
C3 C4 1.357(7)
C5 C6 1.362(7)
